data_7713461
loop_
_publ_author_name
'\/Lomzik, Micha\/l'
'Blauz, Andrzej'
'Glodek, Marta'
'Makal, Anna'
'Tcho\'n, Daniel Mateusz'
'Ayine-Tora, Daniel Moscoh'
'Hartinger, Christian'
'Rychlik, Blazej'
'Plazuk, Damian'

_publ_section_title
;
 Organometallic Ru, Os, Rh and Ir Half-Sandwich Conjugates of Ispinesib -
 Impact of the Organometallic Group on the Antimitotic Activity
;
_journal_name_full 'Dalton Transactions'
_journal_paper_doi 10.1039/D3DT01217D
_journal_year 2023
_chemical_absolute_configuration ad
_chemical_formula_moiety 'C46 H51 Cl2 Ir N5 O2, F6 P, C H2 Cl2'
_chemical_formula_sum 'C47 H53 Cl4 F6 Ir N5 O2 P'
_chemical_formula_weight 1198.91
_space_group_crystal_system monoclinic
_space_group_IT_number 4
_space_group_name_Hall 'P 2yb'
_space_group_name_H-M_alt 'P 1 21 1'
_atom_sites_solution_hydrogens geom
_atom_sites_solution_primary difmap
_audit_creation_date 2022-09-21
_audit_creation_method
;
Olex2 1.5-alpha
(compiled 2022.06.10 svn.r3fa896f for OlexSys, GUI svn.r6535)
;
_audit_update_record
;
2022-09-22 deposited with the CCDC.	2023-07-11 downloaded from the CCDC.
;
_cell_angle_alpha 90
_cell_angle_beta 89.971(2)
_cell_angle_gamma 90
_cell_formula_units_Z 2
_cell_length_a 8.6827(2)
_cell_length_b 11.6490(3)
_cell_length_c 25.0534(7)
_cell_measurement_reflns_used 17292
_cell_measurement_temperature 100.01(10)
_cell_measurement_theta_max 76.8480
_cell_measurement_theta_min 3.5280
_cell_volume 2534.02(11)
_computing_molecular_graphics 'Olex2 1.5-alpha (Dolomanov et al., 2009)'
_computing_publication_material 'Olex2 1.5-alpha (Dolomanov et al., 2009)'
_computing_structure_refinement 'SHELXL 2013/2 (Sheldrick, 2015)'
_computing_structure_solution 'ShelXS (Sheldrick, 2008)'
_diffrn_ambient_environment N~2~
_diffrn_ambient_temperature 100.01(10)
_diffrn_detector 'CCD plate'
_diffrn_detector_area_resol_mean 5.2195
_diffrn_detector_type Atlas
_diffrn_measured_fraction_theta_full 1.000
_diffrn_measured_fraction_theta_max 0.999
_diffrn_measurement_device 'four-circle diffractometer'
_diffrn_measurement_device_type 'SuperNova, Dual, Cu at zero, Atlas'
_diffrn_radiation_monochromator mirror
_diffrn_radiation_probe x-ray
_diffrn_radiation_type CuK\a
_diffrn_radiation_wavelength 1.54184
_diffrn_reflns_av_R_equivalents 0.0432
_diffrn_reflns_av_unetI/netI 0.0384
_diffrn_reflns_Laue_measured_fraction_full 1.000
_diffrn_reflns_Laue_measured_fraction_max 0.999
_diffrn_reflns_limit_h_max 10
_diffrn_reflns_limit_h_min -10
_diffrn_reflns_limit_k_max 14
_diffrn_reflns_limit_k_min -14
_diffrn_reflns_limit_l_max 31
_diffrn_reflns_limit_l_min -31
_diffrn_reflns_number 37198
_diffrn_reflns_point_group_measured_fraction_full 1.000
_diffrn_reflns_point_group_measured_fraction_max 0.996
_diffrn_reflns_theta_full 67.684
_diffrn_reflns_theta_max 77.034
_diffrn_reflns_theta_min 1.763
_diffrn_source 'sealed X-ray tube'
_diffrn_source_type 'SuperNova (Cu) X-ray Source'
_exptl_absorpt_coefficient_mu 7.890
_exptl_absorpt_correction_T_max 0.901
_exptl_absorpt_correction_T_min 0.420
_exptl_absorpt_correction_type gaussian
_exptl_absorpt_process_details
;
CrysAlisPro, Agilent Technologies,
Version 1.171.37.34 (release 22-05-2014 CrysAlis171 .NET)
(compiled May 22 2014,16:03:01)
Numerical absorption correction based on gaussian integration over
			a multifaceted crystal model
Empirical absorption correction using spherical harmonics,
 implemented in SCALE3 ABSPACK scaling algorithm.
;
_exptl_crystal_colour 'clear light yellow'
_exptl_crystal_colour_lustre clear
_exptl_crystal_colour_modifier light
_exptl_crystal_colour_primary yellow
_exptl_crystal_density_diffrn 1.571
_exptl_crystal_description plate
_exptl_crystal_F_000 1200
_exptl_crystal_recrystallization_method 'Re-crystallisation from solvent: dichloromethane/n-pentane'
_exptl_crystal_size_max 0.1571
_exptl_crystal_size_mid 0.1215
_exptl_crystal_size_min 0.0152
_refine_diff_density_max 5.482
_refine_diff_density_min -2.099
_refine_diff_density_rms 0.148
_refine_ls_abs_structure_details
;
 Flack x determined using 4644 quotients [(I+)-(I-)]/[(I+)+(I-)]
 (Parsons and Flack (2004), Acta Cryst. A60, s61).
;
_refine_ls_abs_structure_Flack -0.018(4)
_refine_ls_extinction_method none
_refine_ls_goodness_of_fit_ref 1.061
_refine_ls_hydrogen_treatment constr
_refine_ls_matrix_type full
_refine_ls_number_parameters 604
_refine_ls_number_reflns 10400
_refine_ls_number_restraints 130
_refine_ls_restrained_S_all 1.059
_refine_ls_R_factor_all 0.0489
_refine_ls_R_factor_gt 0.0481
_refine_ls_shift/su_max 0.001
_refine_ls_shift/su_mean 0.000
_refine_ls_structure_factor_coef Fsqd
_refine_ls_weighting_details
;
 w=1/[\s^2^(Fo^2^)+(0.0037P)^2^+25.9589P]
 where P=(Fo^2^+2Fc^2^)/3
;
_refine_ls_weighting_scheme calc
_refine_ls_wR_factor_gt 0.1125
_refine_ls_wR_factor_ref 0.1129
_reflns_Friedel_coverage 0.899
_reflns_Friedel_fraction_full 1.000
_reflns_Friedel_fraction_max 0.994
_reflns_number_gt 10259
_reflns_number_total 10400
_reflns_threshold_expression 'I > 2\s(I)'
_cod_data_source_file d3dt01217d2.cif
_cod_data_source_block mlx10036
_cod_database_code 7713461
_shelxl_version_number 2013-2
_shelx_space_group_comment
;
The symmetry employed for this shelxl refinement is uniquely defined
by the following loop, which should always be used as a source of
symmetry information in preference to the above space-group names.
They are only intended as comments.
;
_shelx_estimated_absorpt_t_max 0.694
_shelx_estimated_absorpt_t_min 0.365
_olex2_refinement_description
;
1. Twinned data refinement
 Scales: 0.5877(16)
 0.4123(16)
2. Fixed Uiso
 At 1.2 times of:
  All C(H) groups, All C(H,H) groups
 At 1.5 times of:
  All C(H,H,H) groups
3. Uiso/Uaniso restraints and constraints
Uanis(N100) \\sim Ueq, Uanis(C11A) \\sim Ueq: with sigma of 0.002 and sigma for
terminal atoms of 0.004
Uanis(C21) \\sim Ueq, Uanis(C25) \\sim Ueq, Uanis(C13A) \\sim Ueq, Uanis(C15A)
\\sim Ueq: with sigma of 0.01 and sigma for terminal atoms of 0.02
Uanis(C7) \\sim Ueq, Uanis(C106) \\sim Ueq, Uanis(C14A) \\sim Ueq: with sigma
of 0.005 and sigma for terminal atoms of 0.01
4. Rigid body (RIGU) restrains
 C11, C15, C15A, C11A, C12A, C12, C13A, C13, C14A, C14
 with sigma for 1-2 distances of 0.002 and sigma for 1-3 distances of 0.004
5.a Ternary CH refined with riding coordinates:
 C21(H21), C22(H22)
5.b Secondary CH2 refined with riding coordinates:
 C31(H31A,H31B), C26(H26A,H26B), C25(H25A,H25B), C27(H27A,H27B), C(HA,HB)
5.c Aromatic/amide H refined with riding coordinates:
 C8(H8), C5(H5), C6(H6), C37(H37), C106(H106), C101(H101), C92(H92),
 C104(H104), C103(H103), C102(H102), C33(H33), C96(H96), C34(H34), C36(H36),
 C35(H35), C95(H95), C93(H93)
5.d Idealised Me refined as rotating group:
 C23(H23A,H23B,H23C), C12(H12A,H12B,H12C), C13(H13A,H13B,H13C), C14(H14A,H14B,
 H14C), C11(H11A,H11B,H11C), C15(H15A,H15B,H15C), C24(H24A,H24B,H24C), C97(H97A,
 H97B,H97C)
;
_olex2_submission_special_instructions 'No special instructions were received'

loop_
_space_group_symop_operation_xyz
'x, y, z'
'-x, y+1/2, -z'

loop_
_atom_site_label
_atom_site_type_symbol
_atom_site_fract_x
_atom_site_fract_y
_atom_site_fract_z
_atom_site_U_iso_or_equiv
_atom_site_adp_type
_atom_site_occupancy
_atom_site_site_symmetry_order
_atom_site_calc_flag
_atom_site_refinement_flags_posn
_atom_site_refinement_flags_adp
_atom_site_refinement_flags_occupancy
_atom_site_disorder_assembly
_atom_site_disorder_group
Ir1 Ir 0.48598(6) 0.74643(6) 0.64607(2) 0.02312(11) Uani 1 1 d . . . . .
Cl1 Cl 0.7167(4) 0.8122(3) 0.68797(16) 0.0276(8) Uani 1 1 d . . . . .
P110 P 0.2918(6) 0.3202(4) 0.6002(2) 0.0310(9) Uani 1 1 d . . . . .
F113 F 0.2211(15) 0.1952(10) 0.6082(6) 0.057(4) Uani 1 1 d . . . . .
Cl7 Cl 0.7819(5) 0.0932(4) 0.73904(19) 0.0418(10) Uani 1 1 d . . . . .
C8A C 0.7897(18) 0.4003(15) 0.8083(7) 0.030(3) Uani 1 1 d . . . . .
F115 F 0.1413(14) 0.3757(10) 0.6259(6) 0.058(3) Uani 1 1 d . . . . .
C90 C 0.576(3) 0.804(2) 0.8950(9) 0.041(6) Uani 1 1 d . . . . .
F112 F 0.4387(12) 0.2651(13) 0.5724(6) 0.069(4) Uani 1 1 d . . . . .
C8 C 0.7441(17) 0.2902(14) 0.7938(7) 0.031(4) Uani 1 1 d . . . . .
H8 H 0.6637 0.2532 0.8113 0.037 Uiso 1 1 calc R U . . .
C7 C 0.8212(15) 0.239(2) 0.7532(5) 0.032(3) Uani 1 1 d . U . . .
N3 N 0.8950(13) 0.6040(11) 0.8482(6) 0.028(3) Uani 1 1 d . . . . .
F111 F 0.2097(17) 0.3273(10) 0.5426(5) 0.058(3) Uani 1 1 d . . . . .
C31 C 0.9699(19) 0.6983(13) 0.8777(6) 0.030(3) Uani 1 1 d . . . . .
H31A H 0.8959 0.7593 0.8839 0.036 Uiso 1 1 calc R U . . .
H31B H 1.0535 0.7294 0.8564 0.036 Uiso 1 1 calc R U . . .
F114 F 0.3605(12) 0.4458(9) 0.5912(5) 0.047(3) Uani 1 1 d . . . . .
C2 C 0.7637(17) 0.5503(15) 0.8674(7) 0.028(4) Uani 1 1 d . . . . .
N1 N 0.7096(13) 0.4529(11) 0.8493(6) 0.025(3) Uani 1 1 d . . . . .
C4 C 0.9767(18) 0.5605(13) 0.8044(6) 0.029(3) Uani 1 1 d . . . . .
O4 O 1.0924(13) 0.6074(11) 0.7877(5) 0.037(3) Uani 1 1 d . . . . .
C4A C 0.9142(19) 0.4568(15) 0.7827(7) 0.030(3) Uani 1 1 d . . . . .
C5 C 0.9848(18) 0.3987(12) 0.7402(6) 0.028(3) Uani 1 1 d . . . . .
H5 H 1.0640 0.4349 0.7217 0.034 Uiso 1 1 calc R U . . .
C6 C 0.9408(17) 0.2897(13) 0.7248(7) 0.027(3) Uani 1 1 d . . . . .
H6 H 0.9890 0.2519 0.6967 0.032 Uiso 1 1 calc R U . . .
C21 C 0.671(2) 0.6128(14) 0.9103(7) 0.024(4) Uani 1 1 d . U . . .
H21 H 0.7447 0.6598 0.9303 0.029 Uiso 1 1 calc R U . . .
F116 F 0.3691(18) 0.3112(10) 0.6557(6) 0.076(4) Uani 1 1 d . . . . .
C23 C 0.708(2) 0.4454(17) 0.9734(8) 0.044(4) Uani 1 1 d . . . . .
H23A H 0.7538 0.4048 0.9442 0.065 Uiso 1 1 calc R U . . .
H23B H 0.6545 0.3920 0.9961 0.065 Uiso 1 1 calc R U . . .
H23C H 0.7863 0.4838 0.9935 0.065 Uiso 1 1 calc R U . . .
C22 C 0.5916(19) 0.5352(16) 0.9515(6) 0.032(4) Uani 1 1 d . . . . .
H22 H 0.5054 0.4951 0.9345 0.038 Uiso 1 1 calc R U . . .
C37 C 1.011(2) 0.7216(10) 0.9769(5) 0.029(4) Uani 1 1 d . . . . .
H37 H 0.9628 0.7927 0.9749 0.035 Uiso 1 1 calc R U . . .
C32 C 1.0325(18) 0.6564(14) 0.9307(7) 0.033(3) Uani 1 1 d . . . . .
N107 N 0.5106(17) 0.6015(10) 0.6947(4) 0.025(2) Uani 1 1 d . . . . .
N100 N 0.6357(14) 0.6400(10) 0.6018(5) 0.019(2) Uani 1 1 d . U . . .
C105 C 0.6749(17) 0.5408(13) 0.6270(6) 0.026(3) Uani 1 1 d . . . . .
C106 C 0.5992(17) 0.5209(13) 0.6768(6) 0.024(3) Uani 1 1 d . U . . .
H106 H 0.6129 0.4527 0.6955 0.029 Uiso 1 1 calc R U . . .
C101 C 0.7043(18) 0.6678(15) 0.5570(7) 0.032(4) Uani 1 1 d . . . . .
H101 H 0.6800 0.7379 0.5413 0.038 Uiso 1 1 calc R U . . .
C92 C 0.503(2) 0.9827(13) 0.8436(6) 0.039(4) Uani 1 1 d . . . . .
H92 H 0.6056 0.9895 0.8336 0.047 Uiso 1 1 calc R U . . .
C104 C 0.7832(19) 0.4660(14) 0.6039(7) 0.030(3) Uani 1 1 d . . . . .
H104 H 0.8081 0.3969 0.6204 0.036 Uiso 1 1 calc R U . . .
C103 C 0.852(2) 0.4972(16) 0.5564(7) 0.037(4) Uani 1 1 d . . . . .
H103 H 0.9259 0.4496 0.5412 0.045 Uiso 1 1 calc R U . . .
C102 C 0.8122(19) 0.5972(17) 0.5316(7) 0.035(4) Uani 1 1 d . . . . .
H102 H 0.8553 0.6177 0.4990 0.042 Uiso 1 1 calc R U . . .
C33 C 1.1131(19) 0.5529(15) 0.9344(8) 0.036(4) Uani 1 1 d . . . . .
H33 H 1.1337 0.5095 0.9041 0.043 Uiso 1 1 calc R U . . .
C12A C 0.2378(12) 0.7542(18) 0.6361(5) 0.022(2) Uani 1 1 d . U . . .
C13A C 0.3083(19) 0.7738(12) 0.5857(6) 0.030(3) Uani 1 1 d . U . . .
C96 C 0.3033(19) 0.8815(16) 0.8893(7) 0.033(4) Uani 1 1 d . . . . .
H96 H 0.2692 0.8193 0.9093 0.039 Uiso 1 1 calc R U . . .
C91 C 0.460(2) 0.8902(14) 0.8738(6) 0.031(4) Uani 1 1 d . . . . .
O90 O 0.6815(17) 0.8467(12) 0.9231(6) 0.038(3) Uani 1 1 d . . . . .
C26 C 0.517(2) 0.6647(12) 0.7867(5) 0.029(3) Uani 1 1 d . . . . .
H26A H 0.4971 0.7440 0.7770 0.035 Uiso 1 1 calc R U . . .
H26B H 0.6272 0.6525 0.7851 0.035 Uiso 1 1 calc R U . . .
C25 C 0.4622(17) 0.6453(12) 0.8445(6) 0.029(3) Uani 1 1 d . U . . .
H25A H 0.3614 0.6800 0.8488 0.035 Uiso 1 1 calc R U . . .
H25B H 0.4511 0.5635 0.8505 0.035 Uiso 1 1 calc R U . . .
C12 C 0.1231(15) 0.6592(12) 0.6452(8) 0.030(3) Uani 1 1 d . U . . .
H12A H 0.1510 0.5938 0.6240 0.045 Uiso 1 1 calc R U . . .
H12B H 0.0222 0.6851 0.6351 0.045 Uiso 1 1 calc R U . . .
H12C H 0.1229 0.6382 0.6822 0.045 Uiso 1 1 calc R U . . .
C13 C 0.2932(19) 0.7114(15) 0.5346(7) 0.038(4) Uani 1 1 d . U . . .
H13A H 0.3798 0.7288 0.5122 0.057 Uiso 1 1 calc R U . . .
H13B H 0.2000 0.7345 0.5171 0.057 Uiso 1 1 calc R U . . .
H13C H 0.2901 0.6303 0.5413 0.057 Uiso 1 1 calc R U . . .
C34 C 1.1614(19) 0.5164(18) 0.9839(8) 0.041(4) Uani 1 1 d . . . . .
H34 H 1.2130 0.4466 0.9862 0.049 Uiso 1 1 calc R U . . .
C36 C 1.063(2) 0.6808(19) 1.0253(8) 0.047(5) Uani 1 1 d . . . . .
H36 H 1.0464 0.7239 1.0561 0.057 Uiso 1 1 calc R U . . .
C35 C 1.1385(19) 0.5753(18) 1.0288(8) 0.044(5) Uani 1 1 d . . . . .
H35 H 1.1722 0.5471 1.0615 0.052 Uiso 1 1 calc R U . . .
C15A C 0.3842(14) 0.9136(11) 0.6452(8) 0.024(2) Uani 1 1 d . U . . .
C14 C 0.489(2) 0.9438(12) 0.5498(6) 0.030(3) Uani 1 1 d . U . . .
H14A H 0.5943 0.9545 0.5606 0.045 Uiso 1 1 calc R U . . .
H14B H 0.4430 1.0172 0.5429 0.045 Uiso 1 1 calc R U . . .
H14C H 0.4861 0.8980 0.5180 0.045 Uiso 1 1 calc R U . . .
C14A C 0.4024(17) 0.8844(14) 0.5932(7) 0.026(3) Uani 1 1 d . U . . .
C11 C 0.220(2) 0.8545(15) 0.7283(7) 0.033(3) Uani 1 1 d . U . . .
H11A H 0.2124 0.7810 0.7454 0.050 Uiso 1 1 calc R U . . .
H11B H 0.1200 0.8889 0.7261 0.050 Uiso 1 1 calc R U . . .
H11C H 0.2872 0.9033 0.7487 0.050 Uiso 1 1 calc R U . . .
C11A C 0.2831(17) 0.8398(13) 0.6743(6) 0.024(3) Uani 1 1 d . U . . .
C15 C 0.4531(19) 1.0214(14) 0.6709(7) 0.035(4) Uani 1 1 d . U . . .
H15A H 0.4638 1.0095 0.7087 0.052 Uiso 1 1 calc R U . . .
H15B H 0.3863 1.0856 0.6646 0.052 Uiso 1 1 calc R U . . .
H15C H 0.5524 1.0365 0.6556 0.052 Uiso 1 1 calc R U . . .
C24 C 0.531(2) 0.6075(18) 0.9972(7) 0.046(5) Uani 1 1 d . . . . .
H24A H 0.6152 0.6452 1.0147 0.069 Uiso 1 1 calc R U . . .
H24B H 0.4783 0.5591 1.0223 0.069 Uiso 1 1 calc R U . . .
H24C H 0.4606 0.6639 0.9836 0.069 Uiso 1 1 calc R U . . .
C94 C 0.248(2) 1.0596(17) 0.8447(9) 0.042(5) Uani 1 1 d . . . . .
C95 C 0.203(2) 0.9667(19) 0.8743(8) 0.042(5) Uani 1 1 d . . . . .
H95 H 0.1006 0.9610 0.8847 0.050 Uiso 1 1 calc R U . . .
N21 N 0.5651(19) 0.6921(14) 0.8853(7) 0.023(4) Uani 1 1 d . . . . .
C93 C 0.403(2) 1.0644(16) 0.8277(8) 0.039(4) Uani 1 1 d . . . . .
H93 H 0.4361 1.1238 0.8057 0.046 Uiso 1 1 calc R U . . .
C97 C 0.142(3) 1.153(2) 0.8276(11) 0.070(7) Uani 1 1 d . . . . .
H97A H 0.1721 1.1800 0.7929 0.105 Uiso 1 1 calc R U . . .
H97B H 0.1472 1.2150 0.8527 0.105 Uiso 1 1 calc R U . . .
H97C H 0.0386 1.1240 0.8261 0.105 Uiso 1 1 calc R U . . .
C27 C 0.4403(18) 0.5877(13) 0.7463(7) 0.029(3) Uani 1 1 d . . . . .
H27A H 0.4494 0.5084 0.7577 0.035 Uiso 1 1 calc R U . . .
H27B H 0.3316 0.6064 0.7441 0.035 Uiso 1 1 calc R U . . .
Cl2 Cl 0.9567(6) -0.0846(4) 0.5628(2) 0.0501(11) Uani 1 1 d . . . . .
Cl3 Cl 0.8369(6) 0.1386(4) 0.5957(2) 0.0483(11) Uani 1 1 d . . . . .
C C 0.944(2) 0.0174(16) 0.6148(8) 0.046(5) Uani 1 1 d . . . . .
HA H 0.8964 -0.0178 0.6457 0.055 Uiso 1 1 calc R U . . .
HB H 1.0473 0.0413 0.6249 0.055 Uiso 1 1 calc R U . . .

loop_
_atom_site_aniso_label
_atom_site_aniso_U_11
_atom_site_aniso_U_22
_atom_site_aniso_U_33
_atom_site_aniso_U_23
_atom_site_aniso_U_13
_atom_site_aniso_U_12
Ir1 0.01629(18) 0.0200(2) 0.0331(2) 0.0010(4) 0.0000(2) -0.0037(5)
Cl1 0.0201(16) 0.0196(18) 0.043(2) 0.0020(15) -0.0030(14) -0.0056(13)
P110 0.030(2) 0.018(2) 0.045(2) -0.0002(17) 0.003(2) -0.0027(18)
F113 0.043(7) 0.018(5) 0.110(11) 0.001(6) -0.017(7) -0.013(5)
Cl7 0.041(2) 0.035(2) 0.049(2) -0.0081(18) 0.0039(19) -0.0153(19)
C8A 0.022(8) 0.035(9) 0.034(8) 0.004(7) -0.002(6) -0.004(7)
F115 0.043(6) 0.037(7) 0.093(10) -0.008(6) 0.017(6) 0.007(5)
C90 0.045(13) 0.052(13) 0.026(9) 0.006(9) 0.004(9) -0.017(11)
F112 0.044(6) 0.039(10) 0.122(10) -0.005(7) 0.026(6) 0.022(6)
C8 0.021(7) 0.032(8) 0.041(9) 0.003(6) -0.002(6) -0.009(6)
C7 0.030(5) 0.031(6) 0.035(5) 0.001(6) -0.004(4) -0.011(6)
N3 0.027(6) 0.024(6) 0.033(7) 0.001(6) 0.001(6) -0.003(5)
F111 0.090(10) 0.035(6) 0.050(6) -0.008(5) 0.003(6) 0.002(6)
C31 0.025(8) 0.024(6) 0.042(8) 0.000(6) 0.002(6) -0.005(6)
F114 0.033(5) 0.025(5) 0.082(8) 0.005(5) -0.003(5) -0.007(4)
C2 0.018(7) 0.028(8) 0.039(10) 0.000(7) -0.001(6) 0.007(6)
N1 0.018(5) 0.024(6) 0.034(7) 0.006(6) 0.004(6) -0.002(5)
C4 0.017(7) 0.031(8) 0.038(8) 0.004(6) -0.002(6) 0.000(6)
O4 0.018(5) 0.039(7) 0.055(8) -0.005(6) 0.006(5) -0.008(5)
C4A 0.030(8) 0.029(9) 0.033(8) 0.005(6) 0.000(6) -0.001(7)
C5 0.018(7) 0.022(7) 0.044(8) 0.004(5) -0.001(7) -0.007(6)
C6 0.019(7) 0.025(7) 0.036(8) 0.000(6) 0.000(6) -0.001(5)
C21 0.022(7) 0.013(7) 0.037(8) 0.006(6) 0.003(6) -0.002(6)
F116 0.114(11) 0.037(7) 0.076(10) 0.007(6) -0.024(9) -0.024(7)
C23 0.035(10) 0.048(11) 0.048(11) 0.016(9) 0.010(8) 0.004(8)
C22 0.022(8) 0.044(10) 0.030(8) 0.010(7) 0.001(6) -0.007(7)
C37 0.028(7) 0.020(10) 0.040(7) 0.000(5) 0.003(7) 0.007(6)
C32 0.023(8) 0.034(8) 0.043(8) 0.006(7) -0.008(7) -0.010(7)
N107 0.025(7) 0.025(6) 0.026(5) 0.008(4) -0.003(6) 0.000(6)
N100 0.019(3) 0.016(3) 0.024(3) -0.001(2) 0.002(2) 0.006(2)
C105 0.022(7) 0.021(7) 0.034(8) -0.002(6) -0.006(6) 0.008(6)
C106 0.026(5) 0.017(5) 0.030(6) 0.002(5) -0.003(5) 0.004(4)
C101 0.027(8) 0.028(9) 0.040(9) 0.006(7) -0.011(7) -0.008(6)
C92 0.026(8) 0.038(8) 0.053(10) 0.000(7) 0.003(9) -0.016(8)
C104 0.027(8) 0.020(8) 0.042(9) -0.004(7) -0.005(7) 0.001(6)
C103 0.032(9) 0.043(10) 0.037(9) -0.013(8) -0.003(7) 0.019(8)
C102 0.021(8) 0.047(11) 0.037(9) -0.005(8) 0.005(7) 0.006(7)
C33 0.023(8) 0.030(9) 0.053(11) -0.004(8) 0.004(7) -0.012(7)
C12A 0.018(4) 0.012(4) 0.037(4) 0.005(4) -0.006(3) 0.006(4)
C13A 0.034(6) 0.020(5) 0.038(4) 0.006(3) -0.003(4) -0.001(4)
C96 0.021(8) 0.032(9) 0.046(10) -0.005(7) -0.001(7) -0.002(7)
C91 0.040(10) 0.027(8) 0.025(7) -0.010(6) -0.003(6) 0.001(7)
O90 0.031(7) 0.028(7) 0.054(8) -0.004(6) -0.010(6) 0.000(6)
C26 0.030(8) 0.033(7) 0.025(6) 0.010(5) -0.006(6) 0.014(7)
C25 0.030(7) 0.013(6) 0.043(8) -0.004(6) -0.005(6) -0.001(5)
C12 0.022(5) 0.020(5) 0.047(8) -0.002(6) 0.003(6) -0.002(4)
C13 0.027(7) 0.043(9) 0.046(6) -0.005(6) -0.003(5) 0.004(6)
C34 0.020(8) 0.045(11) 0.057(12) 0.012(9) -0.004(7) -0.013(7)
C36 0.038(11) 0.066(14) 0.037(9) 0.000(9) 0.000(7) -0.017(9)
C35 0.016(8) 0.065(14) 0.051(11) 0.017(10) -0.005(7) -0.010(8)
C15A 0.017(4) 0.019(4) 0.037(4) 0.007(3) -0.004(4) 0.005(3)
C14 0.028(7) 0.024(7) 0.037(6) 0.008(5) -0.002(6) -0.007(7)
C14A 0.023(5) 0.018(4) 0.036(4) 0.007(3) -0.002(3) 0.002(4)
C11 0.037(8) 0.030(8) 0.033(5) -0.001(5) 0.004(5) 0.000(7)
C11A 0.022(3) 0.021(3) 0.029(3) 0.001(2) -0.002(2) 0.003(2)
C15 0.031(9) 0.027(6) 0.046(8) 0.002(5) -0.004(6) -0.001(5)
C24 0.044(12) 0.056(12) 0.038(9) 0.007(8) 0.005(8) 0.001(9)
C94 0.032(9) 0.040(10) 0.053(13) 0.000(9) -0.010(8) 0.009(7)
C95 0.036(10) 0.052(13) 0.037(10) -0.005(8) -0.004(8) -0.005(9)
N21 0.018(7) 0.016(7) 0.037(9) -0.003(6) 0.000(6) -0.013(6)
C93 0.042(10) 0.030(10) 0.044(10) 0.003(7) -0.002(8) 0.000(7)
C97 0.052(14) 0.073(18) 0.086(18) 0.007(14) -0.009(12) 0.015(13)
C27 0.023(8) 0.016(7) 0.048(9) -0.011(7) 0.000(6) 0.002(6)
Cl2 0.050(3) 0.046(3) 0.054(3) -0.004(2) 0.009(2) 0.003(2)
Cl3 0.053(3) 0.031(2) 0.061(3) 0.006(2) -0.005(2) -0.002(2)
C 0.043(11) 0.037(10) 0.057(12) 0.005(9) -0.005(9) -0.002(8)

loop_
_atom_type_symbol
_atom_type_description
_atom_type_scat_dispersion_real
_atom_type_scat_dispersion_imag
_atom_type_scat_source
C C 0.0181 0.0091 'International Tables Vol C Tables 4.2.6.8 and 6.1.1.4'
H H 0.0000 0.0000 'International Tables Vol C Tables 4.2.6.8 and 6.1.1.4'
Cl Cl 0.3639 0.7018 'International Tables Vol C Tables 4.2.6.8 and 6.1.1.4'
F F 0.0727 0.0534 'International Tables Vol C Tables 4.2.6.8 and 6.1.1.4'
Ir Ir -4.7710 6.5667 'International Tables Vol C Tables 4.2.6.8 and 6.1.1.4'
N N 0.0311 0.0180 'International Tables Vol C Tables 4.2.6.8 and 6.1.1.4'
O O 0.0492 0.0322 'International Tables Vol C Tables 4.2.6.8 and 6.1.1.4'
P P 0.2955 0.4335 'International Tables Vol C Tables 4.2.6.8 and 6.1.1.4'

loop_
_exptl_crystal_face_index_h
_exptl_crystal_face_index_k
_exptl_crystal_face_index_l
_exptl_crystal_face_perp_dist
_exptl_oxdiff_crystal_face_indexfrac_h
_exptl_oxdiff_crystal_face_indexfrac_k
_exptl_oxdiff_crystal_face_indexfrac_l
_exptl_oxdiff_crystal_face_x
_exptl_oxdiff_crystal_face_y
_exptl_oxdiff_crystal_face_z
0 0 -1 0.0050 0.0012 0.0005 -1.0018 0.0602 0.0095 -0.0092
-4 -5 2 0.0904 -4.0218 -5.0189 2.0013 0.0690 -0.9129 0.3556
3 -5 2 0.0653 3.0028 -5.0005 1.9988 -0.0361 0.2367 0.8242
0 -1 0 0.0850 0.0007 -1.0002 -0.0008 0.0258 -0.0471 0.1210
0 1 0 0.0720 -0.0007 1.0002 0.0008 -0.0258 0.0471 -0.1210
-1 0 -1 0.0550 -0.9996 0.0001 -1.0009 0.0751 -0.1542 -0.0762
1 0 1 0.0550 0.9996 -0.0001 1.0009 -0.0751 0.1542 0.0762
0 0 1 0.0100 -0.0007 -0.0009 0.9998 -0.0600 -0.0094 0.0092

loop_
_geom_angle_atom_site_label_1
_geom_angle_atom_site_label_2
_geom_angle_atom_site_label_3
_geom_angle
_geom_angle_site_symmetry_1
_geom_angle_site_symmetry_3
_geom_angle_publ_flag
N107 Ir1 Cl1 85.2(4) . . ?
N107 Ir1 N100 76.6(5) . . ?
N107 Ir1 C12A 101.6(6) . . ?
N107 Ir1 C13A 126.4(5) . . ?
N107 Ir1 C15A 141.5(6) . . ?
N107 Ir1 C14A 166.2(6) . . ?
N107 Ir1 C11A 107.2(6) . . ?
N100 Ir1 Cl1 84.4(4) . . ?
N100 Ir1 C12A 125.1(6) . . ?
N100 Ir1 C13A 99.0(5) . . ?
N100 Ir1 C15A 141.6(6) . . ?
N100 Ir1 C14A 108.4(5) . . ?
N100 Ir1 C11A 163.3(5) . . ?
C12A Ir1 Cl1 150.4(5) . . ?
C12A Ir1 C13A 38.1(5) . . ?
C12A Ir1 C14A 64.8(6) . . ?
C12A Ir1 C11A 38.5(6) . . ?
C13A Ir1 Cl1 148.3(4) . . ?
C13A Ir1 C14A 41.0(5) . . ?
C13A Ir1 C11A 65.3(6) . . ?
C15A Ir1 Cl1 93.4(4) . . ?
C15A Ir1 C12A 63.3(6) . . ?
C15A Ir1 C13A 64.4(6) . . ?
C15A Ir1 C14A 36.3(7) . . ?
C15A Ir1 C11A 38.5(5) . . ?
C14A Ir1 Cl1 107.8(4) . . ?
C11A Ir1 Cl1 111.9(4) . . ?
C11A Ir1 C14A 64.3(6) . . ?
F113 P110 F115 90.2(7) . . ?
F113 P110 F111 89.4(7) . . ?
F113 P110 F114 178.9(8) . . ?
F115 P110 F111 88.7(7) . . ?
F115 P110 F114 89.5(6) . . ?
F112 P110 F113 89.8(8) . . ?
F112 P110 F115 177.8(8) . . ?
F112 P110 F111 89.1(8) . . ?
F112 P110 F114 90.5(7) . . ?
F114 P110 F111 89.5(7) . . ?
F116 P110 F113 89.5(7) . . ?
F116 P110 F115 91.2(8) . . ?
F116 P110 F112 91.0(8) . . ?
F116 P110 F111 178.9(7) . . ?
F116 P110 F114 91.6(7) . . ?
C8 C8A C4A 121.8(16) . . ?
N1 C8A C8 117.3(14) . . ?
N1 C8A C4A 120.9(15) . . ?
O90 C90 C91 115(2) . . ?
O90 C90 N21 123(2) . . ?
N21 C90 C91 122(2) . . ?
C8A C8 H8 121.2 . . ?
C7 C8 C8A 117.5(16) . . ?
C7 C8 H8 121.2 . . ?
C8 C7 Cl7 118.7(13) . . ?
C8 C7 C6 124(2) . . ?
C6 C7 Cl7 116.8(14) . . ?
C2 N3 C31 121.6(13) . . ?
C2 N3 C4 121.7(13) . . ?
C4 N3 C31 116.0(12) . . ?
N3 C31 H31A 109.5 . . ?
N3 C31 H31B 109.5 . . ?
N3 C31 C32 110.9(12) . . ?
H31A C31 H31B 108.0 . . ?
C32 C31 H31A 109.5 . . ?
C32 C31 H31B 109.5 . . ?
N3 C2 C21 117.6(15) . . ?
N1 C2 N3 124.4(15) . . ?
N1 C2 C21 117.9(15) . . ?
C2 N1 C8A 117.5(13) . . ?
N3 C4 C4A 114.3(14) . . ?
O4 C4 N3 121.7(15) . . ?
O4 C4 C4A 124.1(15) . . ?
C8A C4A C4 120.5(15) . . ?
C5 C4A C8A 116.9(15) . . ?
C5 C4A C4 122.1(15) . . ?
C4A C5 H5 118.8 . . ?
C6 C5 C4A 122.3(15) . . ?
C6 C5 H5 118.8 . . ?
C7 C6 H6 121.4 . . ?
C5 C6 C7 117.1(16) . . ?
C5 C6 H6 121.4 . . ?
C2 C21 H21 106.3 . . ?
C2 C21 C22 115.4(15) . . ?
C22 C21 H21 106.3 . . ?
N21 C21 C2 109.5(15) . . ?
N21 C21 H21 106.3 . . ?
N21 C21 C22 112.6(15) . . ?
H23A C23 H23B 109.5 . . ?
H23A C23 H23C 109.5 . . ?
H23B C23 H23C 109.5 . . ?
C22 C23 H23A 109.5 . . ?
C22 C23 H23B 109.5 . . ?
C22 C23 H23C 109.5 . . ?
C21 C22 C23 110.1(14) . . ?
C21 C22 H22 109.2 . . ?
C23 C22 H22 109.2 . . ?
C24 C22 C21 109.6(16) . . ?
C24 C22 C23 109.5(15) . . ?
C24 C22 H22 109.2 . . ?
C32 C37 H37 120.0 . . ?
C36 C37 H37 120.0 . . ?
C36 C37 C32 120.0(15) . . ?
C37 C32 C31 120.3(14) . . ?
C37 C32 C33 118.6(15) . . ?
C33 C32 C31 121.1(16) . . ?
C106 N107 Ir1 116.4(10) . . ?
C106 N107 C27 118.9(12) . . ?
C27 N107 Ir1 124.7(10) . . ?
C105 N100 Ir1 114.1(10) . . ?
C101 N100 Ir1 125.7(11) . . ?
C101 N100 C105 119.6(13) . . ?
N100 C105 C106 115.4(13) . . ?
N100 C105 C104 120.2(15) . . ?
C104 C105 C106 124.5(14) . . ?
N107 C106 C105 117.3(13) . . ?
N107 C106 H106 121.4 . . ?
C105 C106 H106 121.4 . . ?
N100 C101 H101 118.4 . . ?
N100 C101 C102 123.2(16) . . ?
C102 C101 H101 118.4 . . ?
C91 C92 H92 118.5 . . ?
C93 C92 H92 118.5 . . ?
C93 C92 C91 122.9(18) . . ?
C105 C104 H104 120.6 . . ?
C103 C104 C105 118.7(15) . . ?
C103 C104 H104 120.6 . . ?
C104 C103 H103 119.7 . . ?
C102 C103 C104 120.6(15) . . ?
C102 C103 H103 119.7 . . ?
C101 C102 H102 121.2 . . ?
C103 C102 C101 117.6(16) . . ?
C103 C102 H102 121.2 . . ?
C32 C33 H33 120.7 . . ?
C34 C33 C32 118.7(18) . . ?
C34 C33 H33 120.7 . . ?
C13A C12A Ir1 71.4(8) . . ?
C13A C12A C12 122.4(15) . . ?
C13A C12A C11A 111.2(15) . . ?
C12 C12A Ir1 127.5(11) . . ?
C11A C12A Ir1 71.3(8) . . ?
C11A C12A C12 126.3(13) . . ?
C12A C13A Ir1 70.5(8) . . ?
C12A C13A C13 130.7(15) . . ?
C12A C13A C14A 104.8(14) . . ?
C13 C13A Ir1 126.2(11) . . ?
C13 C13A C14A 124.4(14) . . ?
C14A C13A Ir1 70.2(9) . . ?
C91 C96 H96 120.6 . . ?
C95 C96 H96 120.6 . . ?
C95 C96 C91 118.8(18) . . ?
C92 C91 C90 122.0(18) . . ?
C92 C91 C96 118.0(17) . . ?
C96 C91 C90 119.7(16) . . ?
H26A C26 H26B 107.6 . . ?
C25 C26 H26A 108.7 . . ?
C25 C26 H26B 108.7 . . ?
C27 C26 H26A 108.7 . . ?
C27 C26 H26B 108.7 . . ?
C27 C26 C25 114.1(14) . . ?
C26 C25 H25A 108.6 . . ?
C26 C25 H25B 108.6 . . ?
H25A C25 H25B 107.6 . . ?
N21 C25 C26 114.5(13) . . ?
N21 C25 H25A 108.6 . . ?
N21 C25 H25B 108.6 . . ?
C12A C12 H12A 109.5 . . ?
C12A C12 H12B 109.5 . . ?
C12A C12 H12C 109.5 . . ?
H12A C12 H12B 109.5 . . ?
H12A C12 H12C 109.5 . . ?
H12B C12 H12C 109.5 . . ?
C13A C13 H13A 109.5 . . ?
C13A C13 H13B 109.5 . . ?
C13A C13 H13C 109.5 . . ?
H13A C13 H13B 109.5 . . ?
H13A C13 H13C 109.5 . . ?
H13B C13 H13C 109.5 . . ?
C33 C34 H34 118.1 . . ?
C35 C34 C33 124(2) . . ?
C35 C34 H34 118.1 . . ?
C37 C36 H36 119.6 . . ?
C37 C36 C35 120.7(18) . . ?
C35 C36 H36 119.6 . . ?
C34 C35 C36 118.1(18) . . ?
C34 C35 H35 120.9 . . ?
C36 C35 H35 120.9 . . ?
C14A C15A Ir1 74.5(9) . . ?
C14A C15A C11A 114.3(14) . . ?
C14A C15A C15 124.3(14) . . ?
C11A C15A Ir1 72.6(8) . . ?
C11A C15A C15 121.2(16) . . ?
C15 C15A Ir1 125.5(10) . . ?
H14A C14 H14B 109.5 . . ?
H14A C14 H14C 109.5 . . ?
H14B C14 H14C 109.5 . . ?
C14A C14 H14A 109.5 . . ?
C14A C14 H14B 109.5 . . ?
C14A C14 H14C 109.5 . . ?
C13A C14A Ir1 68.8(8) . . ?
C15A C14A Ir1 69.2(9) . . ?
C15A C14A C13A 105.4(13) . . ?
C15A C14A C14 130.0(15) . . ?
C14 C14A Ir1 127.5(11) . . ?
C14 C14A C13A 124.6(15) . . ?
H11A C11 H11B 109.5 . . ?
H11A C11 H11C 109.5 . . ?
H11B C11 H11C 109.5 . . ?
C11A C11 H11A 109.5 . . ?
C11A C11 H11B 109.5 . . ?
C11A C11 H11C 109.5 . . ?
C12A C11A Ir1 70.2(8) . . ?
C12A C11A C11 126.3(14) . . ?
C15A C11A Ir1 68.9(8) . . ?
C15A C11A C12A 104.3(13) . . ?
C15A C11A C11 128.9(15) . . ?
C11 C11A Ir1 131.0(11) . . ?
C15A C15 H15A 109.5 . . ?
C15A C15 H15B 109.5 . . ?
C15A C15 H15C 109.5 . . ?
H15A C15 H15B 109.5 . . ?
H15A C15 H15C 109.5 . . ?
H15B C15 H15C 109.5 . . ?
C22 C24 H24A 109.5 . . ?
C22 C24 H24B 109.5 . . ?
C22 C24 H24C 109.5 . . ?
H24A C24 H24B 109.5 . . ?
H24A C24 H24C 109.5 . . ?
H24B C24 H24C 109.5 . . ?
C95 C94 C93 117.7(17) . . ?
C95 C94 C97 124.0(19) . . ?
C93 C94 C97 118(2) . . ?
C96 C95 H95 118.6 . . ?
C94 C95 C96 122.7(19) . . ?
C94 C95 H95 118.6 . . ?
C90 N21 C21 120(2) . . ?
C90 N21 C25 123(2) . . ?
C21 N21 C25 116.9(14) . . ?
C92 C93 C94 119.8(18) . . ?
C92 C93 H93 120.1 . . ?
C94 C93 H93 120.1 . . ?
C94 C97 H97A 109.5 . . ?
C94 C97 H97B 109.5 . . ?
C94 C97 H97C 109.5 . . ?
H97A C97 H97B 109.5 . . ?
H97A C97 H97C 109.5 . . ?
H97B C97 H97C 109.5 . . ?
N107 C27 C26 110.5(13) . . ?
N107 C27 H27A 109.6 . . ?
N107 C27 H27B 109.6 . . ?
C26 C27 H27A 109.6 . . ?
C26 C27 H27B 109.6 . . ?
H27A C27 H27B 108.1 . . ?
Cl2 C HA 109.3 . . ?
Cl2 C HB 109.3 . . ?
Cl3 C Cl2 111.8(11) . . ?
Cl3 C HA 109.3 . . ?
Cl3 C HB 109.3 . . ?
HA C HB 107.9 . . ?

loop_
_geom_bond_atom_site_label_1
_geom_bond_atom_site_label_2
_geom_bond_distance
_geom_bond_site_symmetry_2
_geom_bond_publ_flag
Ir1 Cl1 2.389(4) . ?
Ir1 N107 2.093(11) . ?
Ir1 N100 2.111(11) . ?
Ir1 C12A 2.171(10) . ?
Ir1 C13A 2.184(16) . ?
Ir1 C15A 2.139(13) . ?
Ir1 C14A 2.205(16) . ?
Ir1 C11A 2.187(15) . ?
P110 F113 1.592(11) . ?
P110 F115 1.593(12) . ?
P110 F112 1.588(11) . ?
P110 F111 1.612(14) . ?
P110 F114 1.597(11) . ?
P110 F116 1.548(15) . ?
Cl7 C7 1.77(3) . ?
C8A C8 1.39(2) . ?
C8A N1 1.38(2) . ?
C8A C4A 1.42(2) . ?
C90 C91 1.52(3) . ?
C90 O90 1.25(3) . ?
C90 N21 1.33(2) . ?
C8 H8 0.9300 . ?
C8 C7 1.36(2) . ?
C7 C6 1.39(2) . ?
N3 C31 1.476(19) . ?
N3 C2 1.39(2) . ?
N3 C4 1.40(2) . ?
C31 H31A 0.9700 . ?
C31 H31B 0.9700 . ?
C31 C32 1.51(2) . ?
C2 N1 1.31(2) . ?
C2 C21 1.53(2) . ?
C4 O4 1.217(19) . ?
C4 C4A 1.43(2) . ?
C4A C5 1.40(2) . ?
C5 H5 0.9300 . ?
C5 C6 1.38(2) . ?
C6 H6 0.9300 . ?
C21 H21 0.9800 . ?
C21 C22 1.54(2) . ?
C21 N21 1.45(2) . ?
C23 H23A 0.9600 . ?
C23 H23B 0.9600 . ?
C23 H23C 0.9600 . ?
C23 C22 1.55(2) . ?
C22 H22 0.9800 . ?
C22 C24 1.51(3) . ?
C37 H37 0.9300 . ?
C37 C32 1.40(2) . ?
C37 C36 1.38(2) . ?
C32 C33 1.40(2) . ?
N107 C106 1.294(19) . ?
N107 C27 1.44(2) . ?
N100 C105 1.360(19) . ?
N100 C101 1.31(2) . ?
C105 C106 1.43(2) . ?
C105 C104 1.41(2) . ?
C106 H106 0.9300 . ?
C101 H101 0.9300 . ?
C101 C102 1.40(2) . ?
C92 H92 0.9300 . ?
C92 C91 1.37(2) . ?
C92 C93 1.35(2) . ?
C104 H104 0.9300 . ?
C104 C103 1.38(3) . ?
C103 H103 0.9300 . ?
C103 C102 1.37(3) . ?
C102 H102 0.9300 . ?
C33 H33 0.9300 . ?
C33 C34 1.38(3) . ?
C12A C13A 1.42(2) . ?
C12A C12 1.51(2) . ?
C12A C11A 1.44(2) . ?
C13A C13 1.48(2) . ?
C13A C14A 1.54(2) . ?
C96 H96 0.9300 . ?
C96 C91 1.42(2) . ?
C96 C95 1.37(3) . ?
C26 H26A 0.9700 . ?
C26 H26B 0.9700 . ?
C26 C25 1.54(2) . ?
C26 C27 1.51(2) . ?
C25 H25A 0.9700 . ?
C25 H25B 0.9700 . ?
C25 N21 1.46(2) . ?
C12 H12A 0.9600 . ?
C12 H12B 0.9600 . ?
C12 H12C 0.9600 . ?
C13 H13A 0.9600 . ?
C13 H13B 0.9600 . ?
C13 H13C 0.9600 . ?
C34 H34 0.9300 . ?
C34 C35 1.33(3) . ?
C36 H36 0.9300 . ?
C36 C35 1.40(3) . ?
C35 H35 0.9300 . ?
C15A C14A 1.36(2) . ?
C15A C11A 1.43(2) . ?
C15A C15 1.53(2) . ?
C14 H14A 0.9600 . ?
C14 H14B 0.9600 . ?
C14 H14C 0.9600 . ?
C14 C14A 1.49(2) . ?
C11 H11A 0.9600 . ?
C11 H11B 0.9600 . ?
C11 H11C 0.9600 . ?
C11 C11A 1.47(2) . ?
C15 H15A 0.9600 . ?
C15 H15B 0.9600 . ?
C15 H15C 0.9600 . ?
C24 H24A 0.9600 . ?
C24 H24B 0.9600 . ?
C24 H24C 0.9600 . ?
C94 C95 1.37(3) . ?
C94 C93 1.41(3) . ?
C94 C97 1.49(3) . ?
C95 H95 0.9300 . ?
C93 H93 0.9300 . ?
C97 H97A 0.9600 . ?
C97 H97B 0.9600 . ?
C97 H97C 0.9600 . ?
C27 H27A 0.9700 . ?
C27 H27B 0.9700 . ?
Cl2 C 1.77(2) . ?
Cl3 C 1.758(19) . ?
C HA 0.9700 . ?
C HB 0.9700 . ?

loop_
_geom_torsion_atom_site_label_1
_geom_torsion_atom_site_label_2
_geom_torsion_atom_site_label_3
_geom_torsion_atom_site_label_4
_geom_torsion
_geom_torsion_site_symmetry_1
_geom_torsion_site_symmetry_2
_geom_torsion_site_symmetry_3
_geom_torsion_site_symmetry_4
_geom_torsion_publ_flag
Ir1 N107 C106 C105 2.3(18) . . . . ?
Ir1 N107 C27 C26 -71.5(16) . . . . ?
Ir1 N100 C105 C106 4.9(16) . . . . ?
Ir1 N100 C105 C104 -175.1(12) . . . . ?
Ir1 N100 C101 C102 174.6(12) . . . . ?
Ir1 C12A C13A C13 121.5(17) . . . . ?
Ir1 C12A C13A C14A -62.3(10) . . . . ?
Ir1 C12A C11A C15A 60.9(9) . . . . ?
Ir1 C12A C11A C11 -126.8(16) . . . . ?
Ir1 C13A C14A C15A -59.8(10) . . . . ?
Ir1 C13A C14A C14 121.7(15) . . . . ?
Ir1 C15A C14A C13A 59.5(10) . . . . ?
Ir1 C15A C14A C14 -122.1(17) . . . . ?
Ir1 C15A C11A C12A -61.7(10) . . . . ?
Ir1 C15A C11A C11 126.2(17) . . . . ?
Cl7 C7 C6 C5 -172.2(11) . . . . ?
C8A C8 C7 Cl7 172.6(12) . . . . ?
C8A C8 C7 C6 -1(3) . . . . ?
C8A C4A C5 C6 -3(2) . . . . ?
C8 C8A N1 C2 171.8(15) . . . . ?
C8 C8A C4A C4 -168.6(15) . . . . ?
C8 C8A C4A C5 3(2) . . . . ?
C8 C7 C6 C5 1(2) . . . . ?
N3 C31 C32 C37 -136.2(15) . . . . ?
N3 C31 C32 C33 44.3(19) . . . . ?
N3 C2 N1 C8A 0(2) . . . . ?
N3 C2 C21 C22 -146.7(15) . . . . ?
N3 C2 C21 N21 85.1(18) . . . . ?
N3 C4 C4A C8A -6(2) . . . . ?
N3 C4 C4A C5 -177.3(14) . . . . ?
C31 N3 C2 N1 -165.8(15) . . . . ?
C31 N3 C2 C21 18(2) . . . . ?
C31 N3 C4 O4 -9(2) . . . . ?
C31 N3 C4 C4A 169.6(13) . . . . ?
C31 C32 C33 C34 -177.1(15) . . . . ?
C2 N3 C31 C32 64.5(18) . . . . ?
C2 N3 C4 O4 -179.7(15) . . . . ?
C2 N3 C4 C4A -1(2) . . . . ?
C2 C21 C22 C23 49(2) . . . . ?
C2 C21 C22 C24 169.0(15) . . . . ?
C2 C21 N21 C90 -119(2) . . . . ?
C2 C21 N21 C25 53.6(19) . . . . ?
N1 C8A C8 C7 179.2(15) . . . . ?
N1 C8A C4A C4 11(2) . . . . ?
N1 C8A C4A C5 -177.5(14) . . . . ?
N1 C2 C21 C22 37(2) . . . . ?
N1 C2 C21 N21 -91.3(18) . . . . ?
C4 N3 C31 C32 -106.0(15) . . . . ?
C4 N3 C2 N1 4(2) . . . . ?
C4 N3 C2 C21 -172.0(14) . . . . ?
C4 C4A C5 C6 168.9(15) . . . . ?
O4 C4 C4A C8A 172.5(16) . . . . ?
O4 C4 C4A C5 1(3) . . . . ?
C4A C8A C8 C7 -1(2) . . . . ?
C4A C8A N1 C2 -8(2) . . . . ?
C4A C5 C6 C7 0(2) . . . . ?
C21 C2 N1 C8A 176.4(14) . . . . ?
C22 C21 N21 C90 112(2) . . . . ?
C22 C21 N21 C25 -76(2) . . . . ?
C37 C32 C33 C34 3(2) . . . . ?
C37 C36 C35 C34 1(3) . . . . ?
C32 C37 C36 C35 1(3) . . . . ?
C32 C33 C34 C35 -1(3) . . . . ?
N100 C105 C106 N107 -5(2) . . . . ?
N100 C105 C104 C103 2(2) . . . . ?
N100 C101 C102 C103 -3(3) . . . . ?
C105 N100 C101 C102 3(2) . . . . ?
C105 C104 C103 C102 -2(3) . . . . ?
C106 N107 C27 C26 106.6(16) . . . . ?
C106 C105 C104 C103 -177.9(15) . . . . ?
C101 N100 C105 C106 177.1(14) . . . . ?
C101 N100 C105 C104 -3(2) . . . . ?
C104 C105 C106 N107 175.2(16) . . . . ?
C104 C103 C102 C101 2(3) . . . . ?
C33 C34 C35 C36 -1(3) . . . . ?
C12A C13A C14A Ir1 62.5(9) . . . . ?
C12A C13A C14A C15A 2.7(16) . . . . ?
C12A C13A C14A C14 -175.8(14) . . . . ?
C13A C12A C11A Ir1 -60.6(10) . . . . ?
C13A C12A C11A C15A 0.3(16) . . . . ?
C13A C12A C11A C11 172.6(15) . . . . ?
C91 C90 N21 C21 -174.4(14) . . . . ?
C91 C90 N21 C25 14(4) . . . . ?
C91 C92 C93 C94 3(3) . . . . ?
C91 C96 C95 C94 0(3) . . . . ?
O90 C90 C91 C92 57(3) . . . . ?
O90 C90 C91 C96 -117(2) . . . . ?
O90 C90 N21 C21 4(4) . . . . ?
O90 C90 N21 C25 -167.6(16) . . . . ?
C26 C25 N21 C90 74(3) . . . . ?
C26 C25 N21 C21 -98.4(17) . . . . ?
C25 C26 C27 N107 -173.0(12) . . . . ?
C12 C12A C13A Ir1 -123.2(14) . . . . ?
C12 C12A C13A C13 -2(2) . . . . ?
C12 C12A C13A C14A 174.5(13) . . . . ?
C12 C12A C11A Ir1 123.3(15) . . . . ?
C12 C12A C11A C15A -175.8(13) . . . . ?
C12 C12A C11A C11 -4(2) . . . . ?
C13 C13A C14A Ir1 -121.0(15) . . . . ?
C13 C13A C14A C15A 179.2(14) . . . . ?
C13 C13A C14A C14 1(2) . . . . ?
C36 C37 C32 C31 177.2(15) . . . . ?
C36 C37 C32 C33 -3(2) . . . . ?
C14A C15A C11A Ir1 63.3(11) . . . . ?
C14A C15A C11A C12A 1.6(17) . . . . ?
C14A C15A C11A C11 -170.4(16) . . . . ?
C11A C12A C13A Ir1 60.5(9) . . . . ?
C11A C12A C13A C13 -178.0(15) . . . . ?
C11A C12A C13A C14A -1.8(16) . . . . ?
C11A C15A C14A Ir1 -62.2(11) . . . . ?
C11A C15A C14A C13A -2.7(17) . . . . ?
C11A C15A C14A C14 175.6(15) . . . . ?
C15 C15A C14A Ir1 122.7(13) . . . . ?
C15 C15A C14A C13A -177.8(13) . . . . ?
C15 C15A C14A C14 1(2) . . . . ?
C15 C15A C11A Ir1 -121.4(13) . . . . ?
C15 C15A C11A C12A 176.9(13) . . . . ?
C15 C15A C11A C11 5(2) . . . . ?
C95 C96 C91 C90 173.1(18) . . . . ?
C95 C96 C91 C92 -1(2) . . . . ?
C95 C94 C93 C92 -4(3) . . . . ?
N21 C90 C91 C92 -125(2) . . . . ?
N21 C90 C91 C96 61(3) . . . . ?
N21 C21 C22 C23 175.2(15) . . . . ?
N21 C21 C22 C24 -64(2) . . . . ?
C93 C92 C91 C90 -174.8(18) . . . . ?
C93 C92 C91 C96 -1(2) . . . . ?
C93 C94 C95 C96 2(3) . . . . ?
C97 C94 C95 C96 180(2) . . . . ?
C97 C94 C93 C92 178(2) . . . . ?
C27 N107 C106 C105 -176.0(13) . . . . ?
C27 C26 C25 N21 162.2(13) . . . . ?

loop_
_twin_individual_id
_twin_individual_mass_fraction_refined
1 0.5877(16)
2 0.4123(16)
